data_4511755
loop_
_publ_author_name
'St\"oger, Berthold'
'Du\<sek, Michal'

_publ_section_title
;
 Complex Polymorphism and Polytypism of Potassium Metaarsenate, KAsO3
;
_journal_issue 9
_journal_name_full 'Crystal Growth &amp; Design'
_journal_page_first 4640
_journal_paper_doi 10.1021/cg500733w
_journal_volume 14
_journal_year 2014
_chemical_formula_sum 'As K O3'
_chemical_formula_weight 162
_chemical_name_common 'potassium metaarsenate, beta'
_chemical_name_systematic ' ?'
_space_group_IT_number 14
_symmetry_cell_setting monoclinic
_symmetry_Int_Tables_number 14
_symmetry_space_group_name_Hall '-P 2ybc'
_symmetry_space_group_name_H-M 'P 1 21/c 1'
_cell_angle_alpha 90
_cell_angle_beta 90.235(3)
_cell_angle_gamma 90
_cell_formula_units_Z 24
_cell_length_a 9.0332(4)
_cell_length_b 19.1870(8)
_cell_length_c 12.1840(5)
_cell_measurement_reflns_used 5380
_cell_measurement_temperature 450
_cell_measurement_theta_max 26.3
_cell_measurement_theta_min 3.0
_cell_volume 2111.71(15)
_computing_cell_refinement 'SAINT-Plus (Bruker, 2012)'
_computing_data_collection 'APEX2 (Bruker, 2012)'
_computing_data_reduction 'SAINT-Plus (Bruker, 2012)'
_computing_molecular_graphics 'ATOMS (Dowty, 2006)'
_computing_structure_refinement 'JANA2006 (Pet\<r\'i\<cek, et al., 2006)'
_computing_structure_solution 'by isomorphous structure methods'
_diffrn_ambient_temperature 450
_diffrn_measured_fraction_theta_full 1
_diffrn_measured_fraction_theta_max 1
_diffrn_measurement_device 'four-cycle diffractometer'
_diffrn_measurement_device_type 'Bruker KAPPA APEXII CCD'
_diffrn_measurement_method '\w and \p scans'
_diffrn_radiation_monochromator graphite
_diffrn_radiation_probe x-ray
_diffrn_radiation_source 'X-ray tube'
_diffrn_radiation_type 'Mo K\a'
_diffrn_radiation_wavelength 0.71073
_diffrn_reflns_av_R_equivalents 0.0958
_diffrn_reflns_av_sigmaI/netI 0.0474
_diffrn_reflns_limit_h_max 11
_diffrn_reflns_limit_h_min -11
_diffrn_reflns_limit_k_max 24
_diffrn_reflns_limit_k_min -24
_diffrn_reflns_limit_l_max 15
_diffrn_reflns_limit_l_min -15
_diffrn_reflns_number 54992
_diffrn_reflns_theta_full 27.57
_diffrn_reflns_theta_max 27.57
_diffrn_reflns_theta_min 1.98
_exptl_absorpt_coefficient_mu 10.646
_exptl_absorpt_correction_T_max 0.90
_exptl_absorpt_correction_T_min 0.60
_exptl_absorpt_correction_type multi-scan
_exptl_absorpt_process_details SADABS
_exptl_crystal_colour 'clear colourless'
_exptl_crystal_density_diffrn 3.0566
_exptl_crystal_description plate
_exptl_crystal_F_000 1824
_exptl_crystal_size_max 0.07
_exptl_crystal_size_mid 0.04
_exptl_crystal_size_min 0.01
_refine_diff_density_max 0.65
_refine_diff_density_min -0.65
_refine_ls_extinction_method none
_refine_ls_goodness_of_fit_gt 1.31
_refine_ls_goodness_of_fit_ref 1.08
_refine_ls_number_constraints 0
_refine_ls_number_parameters 272
_refine_ls_number_reflns 4881
_refine_ls_number_restraints 0
_refine_ls_R_factor_all 0.0926
_refine_ls_R_factor_gt 0.0280
_refine_ls_shift/su_max 0.0212
_refine_ls_shift/su_mean 0.0053
_refine_ls_structure_factor_coef F
_refine_ls_weighting_details w=1/(\s^2^(F)+0.0001F^2^)
_refine_ls_weighting_scheme sigma
_refine_ls_wR_factor_gt 0.0260
_refine_ls_wR_factor_ref 0.0313
_reflns_number_gt 2452
_reflns_number_total 4881
_reflns_threshold_expression I>3\s(I)
_cod_data_source_file cg500733w_si_001.cif
_cod_data_source_block beta_prime_kaso3_450K
_cod_depositor_comments
;
The following automatic conversions were performed:

'_diffrn_radiation_probe' value 'X-ray' changed to 'x-ray' according
to
/usr/data/users/saulius/crontab/automatic-downloads/rss-feeds/ACS/lib/dictionaries/cif_core.dic
dictionary named 'cif_core.dic' version 2.4.2 from 2011-04-26.

Automatic conversion script
Id: cif_fix_values 2281 2013-09-26 08:29:07Z andrius 

 Adding full bibliography for 4511752--4511758.cif.
;
_cod_original_formula_sum 'As1 K1 O3'
_cod_database_code 4511755

loop_
_symmetry_equiv_pos_site_id
_symmetry_equiv_pos_as_xyz
1 x,y,z
2 -x,y+1/2,-z+1/2
3 -x,-y,-z
4 x,-y+1/2,z+1/2

loop_
_atom_site_label
_atom_site_type_symbol
_atom_site_fract_x
_atom_site_fract_y
_atom_site_fract_z
_atom_site_adp_type
_atom_site_U_iso_or_equiv
_atom_site_symmetry_multiplicity
_atom_site_occupancy
_atom_site_calc_flag
As1a As 0.28815(8) 0.39443(4) 0.33758(6) Uani 0.0236(2) 4 1 d
As1b As 0.04233(8) 0.60425(4) 0.59080(6) Uani 0.0238(2) 4 1 d
As1c As 0.54337(8) 0.60588(5) 0.16383(6) Uani 0.0269(2) 4 1 d
As1d As 0.78413(8) 0.39498(4) -0.08267(6) Uani 0.0265(2) 4 1 d
As2a As 0.12063(11) 0.25485(3) 0.37519(9) Uani 0.0218(2) 4 1 d
As2b As 0.62258(11) 0.25478(3) -0.12624(9) Uani 0.0223(2) 4 1 d
K1a K 0.6065(2) 0.42342(14) 0.20025(19) Uani 0.0393(8) 4 1 d
K1b K 0.3625(2) 0.57439(14) 0.4530(2) Uani 0.0369(8) 4 1 d
K1c K 0.8820(2) 0.57457(15) 0.29105(19) Uani 0.0388(8) 4 1 d
K1d K 0.1198(2) 0.42157(14) 0.0510(2) Uani 0.0407(8) 4 1 d
K2a K 0.8714(2) 0.25107(9) -0.3673(2) Uani 0.0373(6) 4 1 d
K2b K 0.3721(2) 0.25236(9) 0.6150(2) Uani 0.0354(6) 4 1 d
O1a O 0.2954(6) 0.3798(3) 0.2061(4) Uani 0.042(2) 4 1 d
O1b O 0.0481(6) 0.6157(3) 0.4584(4) Uani 0.0382(19) 4 1 d
O1c O 0.5431(7) 0.6173(3) 0.2961(4) Uani 0.046(2) 4 1 d
O1d O 0.7880(7) 0.3802(3) 0.0491(4) Uani 0.049(2) 4 1 d
O2a O 0.4219(7) 0.4384(3) 0.3967(5) Uani 0.034(2) 4 1 d
O2b O 0.1755(7) 0.5613(4) 0.6492(6) Uani 0.042(2) 4 1 d
O2c O 0.6779(8) 0.5626(4) 0.1097(5) Uani 0.044(2) 4 1 d
O2d O 0.9207(7) 0.4404(4) -0.1311(6) Uani 0.041(2) 4 1 d
O3a O 0.1242(8) 0.4373(3) 0.3724(9) Uani 0.048(2) 4 1 d
O3b O 0.6204(8) 0.4364(3) -0.1212(9) Uani 0.051(2) 4 1 d
O4a O 0.2659(5) 0.3145(3) 0.4065(4) Uani 0.0285(18) 4 1 d
O4b O 0.0231(5) 0.6852(3) 0.6568(4) Uani 0.0271(17) 4 1 d
O4c O 0.5238(6) 0.6864(3) 0.0971(4) Uani 0.0310(18) 4 1 d
O4d O 0.7661(5) 0.3156(3) -0.1546(4) Uani 0.0293(18) 4 1 d
O5a O 0.1493(6) 0.2129(4) 0.2609(5) Uani 0.034(2) 4 1 d
O5b O 0.0945(6) 0.2146(3) 0.4907(5) Uani 0.0332(19) 4 1 d
O5c O 0.5971(6) 0.2146(3) -0.2422(5) Uani 0.0322(19) 4 1 d
O5d O 0.6491(6) 0.2133(4) -0.0112(5) Uani 0.038(2) 4 1 d

loop_
_atom_site_aniso_label
_atom_site_aniso_type_symbol
_atom_site_aniso_U_11
_atom_site_aniso_U_22
_atom_site_aniso_U_33
_atom_site_aniso_U_12
_atom_site_aniso_U_13
_atom_site_aniso_U_23
As1a As 0.0220(4) 0.0216(4) 0.0271(4) -0.0025(3) 0.0007(3) 0.0009(4)
As1b As 0.0217(4) 0.0231(4) 0.0264(4) 0.0032(3) -0.0004(3) 0.0001(4)
As1c As 0.0254(4) 0.0233(4) 0.0320(5) 0.0021(4) -0.0012(3) 0.0019(4)
As1d As 0.0240(4) 0.0241(4) 0.0313(4) -0.0031(4) -0.0010(3) -0.0034(4)
As2a As 0.0267(4) 0.0182(3) 0.0206(3) 0.0046(6) 0.0011(2) 0.0015(6)
As2b As 0.0264(4) 0.0187(3) 0.0217(3) 0.0038(6) -0.0028(2) 0.0016(6)
K1a K 0.0385(12) 0.0367(14) 0.0427(14) -0.0008(9) 0.0094(9) 0.0005(10)
K1b K 0.0330(12) 0.0329(14) 0.0450(14) 0.0031(9) 0.0035(9) -0.0070(10)
K1c K 0.0440(14) 0.0403(15) 0.0321(12) -0.0070(9) -0.0091(9) 0.0021(10)
K1d K 0.0444(13) 0.0307(13) 0.0468(14) 0.0052(9) -0.0149(9) -0.0051(10)
K2a K 0.0387(10) 0.0421(10) 0.0310(10) -0.0017(13) -0.0023(7) 0.0016(14)
K2b K 0.0382(10) 0.0421(10) 0.0259(10) -0.0027(12) -0.0030(7) 0.0011(12)
O1a O 0.060(4) 0.040(4) 0.026(3) 0.002(3) -0.005(3) -0.001(2)
O1b O 0.049(4) 0.047(4) 0.019(3) 0.002(3) -0.005(2) -0.006(2)
O1c O 0.060(4) 0.049(4) 0.030(3) -0.009(3) 0.003(3) 0.008(3)
O1d O 0.067(4) 0.051(4) 0.030(3) 0.013(3) 0.008(3) -0.004(3)
O2a O 0.030(3) 0.033(4) 0.040(4) -0.009(3) -0.011(3) -0.007(3)
O2b O 0.037(4) 0.033(4) 0.056(5) 0.002(3) -0.006(3) 0.006(3)
O2c O 0.043(4) 0.043(4) 0.045(4) 0.017(3) 0.006(3) 0.002(3)
O2d O 0.032(3) 0.032(4) 0.058(4) -0.015(3) 0.011(3) 0.008(3)
O3a O 0.029(3) 0.027(3) 0.088(4) 0.001(3) 0.014(2) -0.010(5)
O3b O 0.030(3) 0.018(3) 0.105(5) 0.005(3) -0.019(3) -0.017(5)
O4a O 0.028(3) 0.023(3) 0.035(3) -0.004(2) -0.003(2) 0.000(3)
O4b O 0.033(3) 0.020(3) 0.028(3) 0.005(2) -0.008(2) -0.009(2)
O4c O 0.030(3) 0.026(3) 0.038(3) 0.002(2) 0.004(3) 0.009(3)
O4d O 0.030(3) 0.031(3) 0.027(3) -0.006(2) 0.005(2) -0.003(3)
O5a O 0.043(4) 0.028(4) 0.031(3) 0.001(3) 0.005(3) -0.014(3)
O5b O 0.043(3) 0.029(3) 0.028(3) -0.002(3) 0.001(3) 0.009(2)
O5c O 0.042(3) 0.032(4) 0.023(3) 0.003(3) -0.008(3) -0.010(2)
O5d O 0.049(4) 0.032(4) 0.033(4) 0.004(3) -0.010(3) 0.008(3)

loop_
_atom_type_symbol
_atom_type_scat_dispersion_real
_atom_type_scat_dispersion_imag
_atom_type_scat_source
As 0.0499 2.0058 'International Tables Vol C tables 4.2.6.8 and 6.1.1.1'
K 0.2009 0.2494 'International Tables Vol C tables 4.2.6.8 and 6.1.1.1'
O 0.0106 0.0060 'International Tables Vol C tables 4.2.6.8 and 6.1.1.1'

loop_
_geom_angle_atom_site_label_1
_geom_angle_atom_site_label_2
_geom_angle_atom_site_label_3
_geom_angle_site_symmetry_1
_geom_angle_site_symmetry_3
_geom_angle
O1a As1a O2a . . 119.3(3)
O1a As1a O3a . . 110.9(4)
O1a As1a O4a . . 108.9(2)
O2a As1a O3a . . 106.0(3)
O2a As1a O4a . . 108.9(3)
O3a As1a O4a . . 101.3(3)
O1b As1b O2b . . 118.5(3)
O1b As1b O3a . 3_566 110.1(4)
O1b As1b O4b . . 109.7(2)
O2b As1b O3a . 3_566 106.9(3)
O2b As1b O4b . . 108.8(3)
O3a As1b O4b 3_566 . 101.4(3)
O1c As1c O2c . . 118.6(3)
O1c As1c O3b . 3_665 110.5(4)
O1c As1c O4c . . 109.9(3)
O2c As1c O3b . 3_665 105.9(4)
O2c As1c O4c . . 109.8(3)
O3b As1c O4c 3_665 . 100.7(3)

loop_
_geom_bond_atom_site_label_1
_geom_bond_atom_site_label_2
_geom_bond_site_symmetry_2
_geom_bond_distance
As1a K1a . 3.379(2)
As1a O1a . 1.627(5)
As1a O2a . 1.638(6)
As1a O3a . 1.748(7)
As1a O4a . 1.761(5)
As1b O1b . 1.629(5)
As1b O2b . 1.620(7)
As1b O3a 3_566 1.762(7)
As1b O4b . 1.759(5)
As1c O1c . 1.626(5)
As1c O2c . 1.615(7)
As1c O3b 3_665 1.764(7)
As1c O4c . 1.755(5)
As1d O1d . 1.631(5)
As1d O2d . 1.623(7)
As1d O3b . 1.742(7)
As1d O4d . 1.764(5)
As2a O4a . 1.781(5)
As2a O4b 3_566 1.776(5)
As2a O5a . 1.630(7)
As2a O5b . 1.624(6)
As2b O4c 3_665 1.775(5)
As2b O4d . 1.780(5)
As2b O5c . 1.625(6)
As2b O5d . 1.628(7)
K1a O1d . 2.606(6)
K1a O2b 3_666 2.702(7)
K1a O5c 4_555 2.741(7)
K1b O1c . 2.650(6)
K1b O2a . 2.752(7)
K1b O2a 3_666 2.679(6)
K1b O5d 2_655 2.760(8)
K1c O1b 1_655 2.647(5)
K1c O2b 3_666 2.757(7)
K1c O2c . 2.881(7)
K1c O2d 3_765 2.662(7)
K1c O5a 2_655 2.743(7)
K1d O1a . 2.590(6)
K1d O2c 3_665 2.701(7)
K1d O2d 1_455 2.873(7)
K1d O2d 3_665 2.847(7)
K1d O5b 4_554 2.723(7)
K2a O1b 3_665 2.882(6)
K2a O1d 4_554 2.818(6)
K2a O5b 1_654 2.752(6)
K2a O5d 4_554 2.747(7)
K2b O1a 4_555 2.855(6)
K2b O1c 3_666 2.830(6)
K2b O5a 4_555 2.772(6)
K2b O5c 1_556 2.767(6)

loop_
_jana_cell_twin_matrix_id
_jana_cell_twin_volume_fraction
_jana_cell_twin_matrix_1_1
_jana_cell_twin_matrix_1_2
_jana_cell_twin_matrix_1_3
_jana_cell_twin_matrix_2_1
_jana_cell_twin_matrix_2_2
_jana_cell_twin_matrix_2_3
_jana_cell_twin_matrix_3_1
_jana_cell_twin_matrix_3_2
_jana_cell_twin_matrix_3_3
1 0.8292(7) 1 0 0 0 1 0 0 0 1
2 0.1708(7) -1 0 0 0 1 0 0 0 1
